data_4120728
loop_
_publ_author_name
'Gyeongshin Choi'
'Hayato Tsurugi'
'Kazushi Mashima'

_publ_section_title
;
 Hemilabile N-Xylyl-N'-methylperimidine Carbene Iridium Complexes as
 Catalysts for C-H Activation and Dehydrogenative Silylation: Dual Role of
 N-Xylyl Moiety for ortho-C-H Bond Activation and Reductive Bond Cleavage
;
_journal_name_full 'Journal of the American Chemical Society'
_journal_page_first 13149
_journal_page_last 13161
_journal_paper_doi 10.1021/ja406519u
_journal_volume 135
_journal_year 2013
_chemical_formula_moiety 'C35 H28 Ir N3 O2, C6 H6'
_chemical_formula_sum 'C41 H34 Ir N3 O2'
_chemical_formula_weight 792.93
_chemical_name_common 4d
_chemical_name_systematic
; 
 ? 
;
_space_group_IT_number 2
_symmetry_cell_setting triclinic
_symmetry_Int_Tables_number 2
_symmetry_space_group_name_Hall '-P 1'
_symmetry_space_group_name_H-M 'P -1'
_atom_sites_solution_hydrogens geom
_atom_sites_solution_primary direct
_atom_sites_solution_secondary difmap
_audit_creation_method SHELXL-97
_cell_angle_alpha 66.528(8)
_cell_angle_beta 89.743(10)
_cell_angle_gamma 87.878(11)
_cell_formula_units_Z 2
_cell_length_a 11.3075(10)
_cell_length_b 12.3224(5)
_cell_length_c 12.3999(5)
_cell_measurement_reflns_used 3958
_cell_measurement_temperature 113(2)
_cell_measurement_theta_max 27.49
_cell_measurement_theta_min 3.01
_cell_volume 1583.60(19)
_computing_cell_refinement CrystalClear
_computing_data_collection 'CrystalClear (Rigaku Inc., 2007)'
_computing_data_reduction CrystalClear
_computing_molecular_graphics 'CrystalStructure 4.0'
_computing_publication_material 'CrystalStructure 4.0 (Rigaku, 2010)'
_computing_structure_refinement 'SHELXL-97 (Sheldrick, 1997)'
_computing_structure_solution 'SHELXS-97 (Sheldrick, 1990)'
_diffrn_ambient_temperature 113(2)
_diffrn_detector_area_resol_mean 7.314
_diffrn_measured_fraction_theta_full 0.970
_diffrn_measured_fraction_theta_max 0.970
_diffrn_measurement_device_type 'Rigaku Mercury70'
_diffrn_measurement_method \w
_diffrn_radiation_monochromator graphite
_diffrn_radiation_source 'fine-focus sealed tube'
_diffrn_radiation_type MoK\a
_diffrn_radiation_wavelength 0.71075
_diffrn_reflns_av_R_equivalents 0.0386
_diffrn_reflns_av_sigmaI/netI 0.0600
_diffrn_reflns_limit_h_max 13
_diffrn_reflns_limit_h_min -14
_diffrn_reflns_limit_k_max 16
_diffrn_reflns_limit_k_min -15
_diffrn_reflns_limit_l_max 16
_diffrn_reflns_limit_l_min -16
_diffrn_reflns_number 15275
_diffrn_reflns_theta_full 27.51
_diffrn_reflns_theta_max 27.51
_diffrn_reflns_theta_min 3.31
_exptl_absorpt_coefficient_mu 4.258
_exptl_absorpt_correction_T_max 0.711
_exptl_absorpt_correction_T_min 0.494
_exptl_absorpt_correction_type multi-scan
_exptl_absorpt_process_details 'REQAB (Rigaku, 1998)'
_exptl_crystal_colour yellow
_exptl_crystal_density_diffrn 1.663
_exptl_crystal_description block
_exptl_crystal_F_000 788
_exptl_crystal_size_max 0.22
_exptl_crystal_size_mid 0.14
_exptl_crystal_size_min 0.08
_refine_diff_density_max 4.140
_refine_diff_density_min -1.662
_refine_diff_density_rms 0.147
_refine_ls_extinction_method none
_refine_ls_goodness_of_fit_ref 1.147
_refine_ls_hydrogen_treatment mixed
_refine_ls_matrix_type full
_refine_ls_number_parameters 448
_refine_ls_number_reflns 7066
_refine_ls_number_restraints 0
_refine_ls_restrained_S_all 1.147
_refine_ls_R_factor_all 0.0562
_refine_ls_R_factor_gt 0.0494
_refine_ls_shift/su_max 0.001
_refine_ls_shift/su_mean 0.000
_refine_ls_structure_factor_coef Fsqd
_refine_ls_weighting_details 'calc w=1/[\s^2^(Fo^2^)+(0.0313P)^2^+5.0738P] where P=(Fo^2^+2Fc^2^)/3'
_refine_ls_weighting_scheme calc
_refine_ls_wR_factor_gt 0.1020
_refine_ls_wR_factor_ref 0.1079
_reflns_number_gt 6415
_reflns_number_total 7280
_reflns_threshold_expression >2sigma(I)
_cod_data_source_file ja406519u_si_001_08.cif
_cod_data_source_block 4d
_cod_original_cell_volume 1583.60(17)
_cod_database_code 4120728

loop_
_symmetry_equiv_pos_as_xyz
'x, y, z'
'-x, -y, -z'

loop_
_atom_site_label
_atom_site_type_symbol
_atom_site_fract_x
_atom_site_fract_y
_atom_site_fract_z
_atom_site_U_iso_or_equiv
_atom_site_adp_type
_atom_site_occupancy
_atom_site_symmetry_multiplicity
_atom_site_calc_flag
_atom_site_refinement_flags
_atom_site_disorder_assembly
_atom_site_disorder_group
Ir1 Ir 0.31651(2) 0.069636(19) 0.695114(19) 0.03213(9) Uani 1 1 d . . .
O1 O 0.4419(4) 0.0880(4) 0.8247(4) 0.0421(11) Uani 1 1 d . . .
O2 O 0.5035(4) -0.0123(4) 0.7209(4) 0.0385(10) Uani 1 1 d . . .
N1 N 0.4232(4) 0.2435(4) 0.4793(4) 0.0317(11) Uani 1 1 d . . .
N2 N 0.2872(4) 0.3214(4) 0.5735(4) 0.0293(10) Uani 1 1 d . . .
N3 N 0.2841(5) -0.1083(4) 0.8123(4) 0.0361(12) Uani 1 1 d . . .
C1 C 0.3495(5) 0.2243(5) 0.5708(5) 0.0278(12) Uani 1 1 d . . .
C2 C 0.4843(6) 0.1436(5) 0.4650(5) 0.0364(14) Uani 1 1 d . . .
H2A H 0.4643 0.0698 0.5302 0.044 Uiso 1 1 calc R . .
H2B H 0.5700 0.1532 0.4647 0.044 Uiso 1 1 calc R . .
H2C H 0.4597 0.1409 0.3904 0.044 Uiso 1 1 calc R . .
C3 C 0.4434(5) 0.3570(5) 0.3924(5) 0.0335(13) Uani 1 1 d . . .
C4 C 0.5126(6) 0.3726(6) 0.2958(6) 0.0411(15) Uani 1 1 d . . .
H4 H 0.5422 0.3066 0.2813 0.049 Uiso 1 1 calc R . .
C5 C 0.5387(6) 0.4907(7) 0.2182(7) 0.054(2) Uani 1 1 d . . .
H5 H 0.5849 0.5033 0.1504 0.065 Uiso 1 1 calc R . .
C6 C 0.4984(6) 0.5854(6) 0.2402(7) 0.055(2) Uani 1 1 d . . .
H6 H 0.5192 0.6628 0.1886 0.066 Uiso 1 1 calc R . .
C7 C 0.4277(6) 0.5713(6) 0.3361(7) 0.0453(17) Uani 1 1 d . . .
C8 C 0.3878(6) 0.6670(6) 0.3648(8) 0.054(2) Uani 1 1 d . . .
H8 H 0.4053 0.7458 0.3144 0.065 Uiso 1 1 calc R . .
C9 C 0.3256(6) 0.6466(6) 0.4631(8) 0.055(2) Uani 1 1 d . . .
H9 H 0.3026 0.7117 0.4823 0.067 Uiso 1 1 calc R . .
C10 C 0.2932(6) 0.5326(5) 0.5384(7) 0.0414(16) Uani 1 1 d . . .
H10 H 0.2519 0.5203 0.6089 0.050 Uiso 1 1 calc R . .
C11 C 0.3226(5) 0.4386(5) 0.5081(6) 0.0340(13) Uani 1 1 d . . .
C12 C 0.3955(5) 0.4549(5) 0.4126(6) 0.0359(14) Uani 1 1 d . . .
C13 C 0.1823(5) 0.2883(5) 0.6451(5) 0.0292(12) Uani 1 1 d . . .
C14 C 0.1740(5) 0.1650(5) 0.7092(5) 0.0318(13) Uani 1 1 d . . .
C15 C 0.0711(6) 0.1292(6) 0.7765(5) 0.0367(14) Uani 1 1 d . . .
C16 C -0.0154(6) 0.2132(6) 0.7763(6) 0.0394(15) Uani 1 1 d . . .
H16 H -0.0836 0.1868 0.8232 0.047 Uiso 1 1 calc R . .
C17 C -0.0059(5) 0.3337(6) 0.7102(5) 0.0364(14) Uani 1 1 d . . .
C18 C 0.0945(5) 0.3702(6) 0.6412(5) 0.0364(14) Uani 1 1 d . . .
H18 H 0.1022 0.4513 0.5915 0.044 Uiso 1 1 calc R . .
C19 C 0.0491(7) 0.0002(6) 0.8491(6) 0.0475(17) Uani 1 1 d . . .
H19A H 0.0551 -0.0443 0.7990 0.057 Uiso 1 1 calc R . .
H19B H -0.0303 -0.0070 0.8828 0.057 Uiso 1 1 calc R . .
H19C H 0.1082 -0.0317 0.9127 0.057 Uiso 1 1 calc R . .
C20 C -0.0986(6) 0.4225(6) 0.7144(6) 0.0458(16) Uani 1 1 d . . .
H20A H -0.0817 0.4441 0.7806 0.055 Uiso 1 1 calc R . .
H20B H -0.1767 0.3880 0.7245 0.055 Uiso 1 1 calc R . .
H20C H -0.0979 0.4934 0.6409 0.055 Uiso 1 1 calc R . .
C21 C 0.2315(6) -0.1696(5) 0.7556(6) 0.0372(14) Uani 1 1 d . . .
C22 C 0.2092(6) -0.2910(6) 0.8135(7) 0.0468(17) Uani 1 1 d . . .
C23 C 0.2450(7) -0.3489(6) 0.9295(7) 0.058(2) Uani 1 1 d . . .
H23 H 0.2326 -0.4310 0.9706 0.069 Uiso 1 1 calc R . .
C24 C 0.2983(8) -0.2873(7) 0.9845(6) 0.062(2) Uani 1 1 d . . .
H24 H 0.3227 -0.3265 1.0644 0.074 Uiso 1 1 calc R . .
C25 C 0.3174(7) -0.1663(7) 0.9238(6) 0.0538(19) Uani 1 1 d . . .
H25 H 0.3550 -0.1248 0.9635 0.065 Uiso 1 1 calc R . .
C26 C 0.1508(6) -0.3457(6) 0.7447(8) 0.054(2) Uani 1 1 d . . .
H26 H 0.1360 -0.4278 0.7793 0.065 Uiso 1 1 calc R . .
C27 C 0.1175(6) -0.2814(6) 0.6334(7) 0.0473(17) Uani 1 1 d . . .
H27 H 0.0768 -0.3195 0.5922 0.057 Uiso 1 1 calc R . .
C28 C 0.1398(6) -0.1595(6) 0.5734(6) 0.0391(15) Uani 1 1 d . . .
C29 C 0.1984(5) -0.1028(5) 0.6358(5) 0.0321(13) Uani 1 1 d . . .
C30 C 0.2253(5) 0.0199(5) 0.5858(5) 0.0312(12) Uani 1 1 d . . .
C31 C 0.1920(5) 0.0799(6) 0.4703(5) 0.0353(13) Uani 1 1 d . . .
H31 H 0.2083 0.1616 0.4326 0.042 Uiso 1 1 calc R . .
C32 C 0.1350(6) 0.0260(6) 0.4054(6) 0.0431(15) Uani 1 1 d . . .
H32 H 0.1137 0.0716 0.3255 0.052 Uiso 1 1 calc R . .
C33 C 0.1094(6) -0.0923(6) 0.4560(6) 0.0431(16) Uani 1 1 d . . .
H33 H 0.0713 -0.1279 0.4110 0.052 Uiso 1 1 calc R . .
C34 C 0.5243(6) 0.0294(5) 0.7980(6) 0.0386(14) Uani 1 1 d . . .
C35 C 0.6444(7) 0.0116(7) 0.8539(7) 0.059(2) Uani 1 1 d . . .
H35A H 0.6983 -0.0266 0.8164 0.070 Uiso 1 1 calc R . .
H35B H 0.6390 -0.0388 0.9379 0.070 Uiso 1 1 calc R . .
H35C H 0.6746 0.0884 0.8442 0.070 Uiso 1 1 calc R . .
C36A C 0.1354(15) 0.3462(17) 0.1330(14) 0.049(6) Uani 0.50 1 d PG A 1
H36A H 0.0857 0.3687 0.1832 0.059 Uiso 0.50 1 calc PR A 1
C37A C 0.2576(16) 0.3426(17) 0.1464(13) 0.031(4) Uani 0.50 1 d PG A 1
H37A H 0.2915 0.3626 0.2058 0.037 Uiso 0.50 1 calc PR A 1
C38A C 0.3304(9) 0.3096(14) 0.0730(14) 0.044(5) Uiso 0.50 1 d PG A 1
H38A H 0.4140 0.3072 0.0822 0.053 Uiso 0.50 1 calc PR A 1
C39A C 0.2809(14) 0.2803(13) -0.0138(13) 0.039(4) Uani 0.50 1 d PG A 1
H39A H 0.3307 0.2578 -0.0639 0.046 Uiso 0.50 1 calc PR A 1
C40A C 0.1587(15) 0.2839(14) -0.0272(11) 0.048(5) Uani 0.50 1 d PG A 1
H40A H 0.1249 0.2639 -0.0865 0.058 Uiso 0.50 1 calc PR A 1
C41A C 0.0859(9) 0.3168(15) 0.0462(14) 0.059(7) Uiso 0.50 1 d PG A 1
H41A H 0.0024 0.3193 0.0370 0.071 Uiso 0.50 1 calc PR A 1
C36B C 0.1164(13) 0.3345(19) 0.1096(18) 0.066(8) Uani 0.50 1 d PG B 2
H36B H 0.0468 0.3511 0.1444 0.080 Uiso 0.50 1 calc PR B 2
C37B C 0.2266(17) 0.3330(19) 0.1596(13) 0.068(11) Uani 0.50 1 d PG B 2
H37B H 0.2323 0.3484 0.2285 0.081 Uiso 0.50 1 calc PR B 2
C38B C 0.3284(12) 0.3087(14) 0.1087(14) 0.055(6) Uani 0.50 1 d PG B 2
H38B H 0.4037 0.3076 0.1429 0.066 Uiso 0.50 1 calc PR B 2
C39B C 0.3201(12) 0.2861(14) 0.0078(13) 0.045(5) Uani 0.50 1 d PG B 2
H39B H 0.3898 0.2695 -0.0269 0.053 Uiso 0.50 1 calc PR B 2
C40B C 0.2100(16) 0.2876(13) -0.0421(9) 0.044(5) Uani 0.50 1 d PG B 2
H40B H 0.2043 0.2722 -0.1111 0.053 Uiso 0.50 1 calc PR B 2
C41B C 0.1081(11) 0.3119(14) 0.0087(16) 0.052(4) Uani 0.50 1 d PG B 2
H41B H 0.0328 0.3129 -0.0254 0.062 Uiso 0.50 1 calc PR B 2

loop_
_atom_site_aniso_label
_atom_site_aniso_U_11
_atom_site_aniso_U_22
_atom_site_aniso_U_33
_atom_site_aniso_U_23
_atom_site_aniso_U_13
_atom_site_aniso_U_12
Ir1 0.03885(16) 0.02859(13) 0.03159(14) -0.01463(10) -0.00017(10) -0.00276(10)
O1 0.047(3) 0.044(3) 0.037(2) -0.017(2) -0.004(2) -0.006(2)
O2 0.039(3) 0.033(2) 0.043(2) -0.0148(19) -0.001(2) 0.0034(18)
N1 0.034(3) 0.022(2) 0.038(3) -0.010(2) 0.004(2) -0.0024(19)
N2 0.027(2) 0.026(2) 0.039(3) -0.017(2) -0.003(2) -0.0002(19)
N3 0.043(3) 0.029(3) 0.033(3) -0.009(2) -0.003(2) 0.000(2)
C1 0.029(3) 0.027(3) 0.032(3) -0.016(2) -0.001(2) 0.000(2)
C2 0.044(4) 0.029(3) 0.035(3) -0.012(2) 0.011(3) -0.001(3)
C3 0.028(3) 0.031(3) 0.038(3) -0.009(2) -0.003(2) -0.001(2)
C4 0.032(3) 0.040(3) 0.042(4) -0.006(3) 0.003(3) 0.001(3)
C5 0.036(4) 0.053(4) 0.051(4) 0.002(3) 0.006(3) -0.006(3)
C6 0.033(4) 0.035(4) 0.069(5) 0.010(3) -0.003(3) -0.003(3)
C7 0.025(3) 0.033(3) 0.065(5) -0.007(3) -0.005(3) -0.004(3)
C8 0.032(4) 0.026(3) 0.097(6) -0.017(4) -0.014(4) -0.002(3)
C9 0.031(4) 0.032(3) 0.106(7) -0.030(4) -0.015(4) 0.002(3)
C10 0.029(3) 0.031(3) 0.069(5) -0.026(3) -0.012(3) 0.004(3)
C11 0.032(3) 0.022(3) 0.053(4) -0.020(3) -0.007(3) 0.002(2)
C12 0.027(3) 0.030(3) 0.046(4) -0.011(3) -0.009(3) 0.002(2)
C13 0.029(3) 0.029(3) 0.038(3) -0.023(2) -0.004(2) -0.001(2)
C14 0.037(3) 0.038(3) 0.025(3) -0.017(2) -0.004(2) -0.004(3)
C15 0.041(4) 0.045(4) 0.029(3) -0.019(3) -0.004(3) -0.006(3)
C16 0.037(4) 0.053(4) 0.040(3) -0.029(3) 0.004(3) -0.006(3)
C17 0.025(3) 0.054(4) 0.038(3) -0.026(3) -0.004(2) 0.004(3)
C18 0.038(4) 0.042(3) 0.035(3) -0.020(3) -0.004(3) -0.001(3)
C19 0.055(4) 0.052(4) 0.043(4) -0.025(3) 0.018(3) -0.013(3)
C20 0.037(4) 0.062(4) 0.043(4) -0.026(3) -0.004(3) 0.010(3)
C21 0.035(3) 0.031(3) 0.043(3) -0.011(3) 0.006(3) -0.003(2)
C22 0.047(4) 0.032(3) 0.057(4) -0.013(3) 0.011(3) -0.005(3)
C23 0.054(5) 0.036(4) 0.067(5) -0.003(4) 0.008(4) -0.008(3)
C24 0.075(6) 0.053(5) 0.036(4) 0.005(3) -0.007(4) 0.005(4)
C25 0.060(5) 0.055(4) 0.032(3) -0.001(3) -0.003(3) -0.008(4)
C26 0.048(4) 0.026(3) 0.094(6) -0.029(4) 0.018(4) -0.008(3)
C27 0.041(4) 0.038(4) 0.075(5) -0.034(4) 0.006(4) -0.008(3)
C28 0.036(4) 0.037(3) 0.054(4) -0.027(3) 0.009(3) -0.002(3)
C29 0.028(3) 0.033(3) 0.041(3) -0.022(3) 0.003(3) 0.002(2)
C30 0.033(3) 0.032(3) 0.030(3) -0.015(2) 0.004(2) -0.003(2)
C31 0.033(3) 0.041(3) 0.037(3) -0.021(3) 0.001(3) -0.004(3)
C32 0.038(4) 0.055(4) 0.039(4) -0.023(3) -0.001(3) 0.001(3)
C33 0.038(4) 0.058(4) 0.056(4) -0.045(4) 0.003(3) -0.004(3)
C34 0.049(4) 0.029(3) 0.037(3) -0.012(3) -0.003(3) -0.005(3)
C35 0.053(5) 0.052(4) 0.067(5) -0.019(4) -0.019(4) -0.003(4)
C36A 0.054(12) 0.049(10) 0.065(13) -0.043(10) -0.009(9) -0.010(9)
C37A 0.024(7) 0.037(9) 0.027(8) -0.007(7) 0.004(6) -0.011(6)
C39A 0.044(11) 0.053(9) 0.035(9) -0.033(7) 0.000(8) -0.027(10)
C40A 0.035(11) 0.066(11) 0.039(10) -0.014(8) 0.019(8) -0.020(10)
C36B 0.075(15) 0.077(15) 0.074(14) -0.057(12) 0.026(13) -0.024(12)
C37B 0.12(3) 0.051(12) 0.038(11) -0.021(9) 0.035(15) -0.031(16)
C38B 0.083(16) 0.062(11) 0.025(8) -0.022(8) -0.013(8) -0.004(9)
C39B 0.045(10) 0.044(9) 0.049(10) -0.022(7) -0.016(8) -0.016(8)
C40B 0.053(14) 0.063(10) 0.025(7) -0.023(7) 0.009(10) -0.033(12)
C41B 0.042(10) 0.059(11) 0.055(12) -0.023(9) -0.003(9) -0.004(8)

loop_
_atom_type_symbol
_atom_type_description
_atom_type_scat_dispersion_real
_atom_type_scat_dispersion_imag
_atom_type_scat_source
C C 0.0033 0.0016 'International Tables Vol C Tables 4.2.6.8 and 6.1.1.4'
H H 0.0000 0.0000 'International Tables Vol C Tables 4.2.6.8 and 6.1.1.4'
Ir Ir -1.4442 7.9887 'International Tables Vol C Tables 4.2.6.8 and 6.1.1.4'
N N 0.0061 0.0033 'International Tables Vol C Tables 4.2.6.8 and 6.1.1.4'
O O 0.0106 0.0060 'International Tables Vol C Tables 4.2.6.8 and 6.1.1.4'

loop_
_geom_angle_atom_site_label_1
_geom_angle_atom_site_label_2
_geom_angle_atom_site_label_3
_geom_angle
C1 Ir1 C30 92.8(2)
C1 Ir1 C14 79.8(2)
C30 Ir1 C14 89.6(2)
C1 Ir1 N3 172.1(2)
C30 Ir1 N3 81.0(2)
C14 Ir1 N3 104.9(2)
C1 Ir1 O1 94.42(19)
C30 Ir1 O1 167.2(2)
C14 Ir1 O1 102.0(2)
N3 Ir1 O1 90.79(18)
C1 Ir1 O2 98.3(2)
C30 Ir1 O2 109.9(2)
C14 Ir1 O2 160.45(19)
N3 Ir1 O2 79.40(18)
O1 Ir1 O2 58.57(16)
C1 Ir1 C34 96.9(2)
C30 Ir1 C34 139.0(2)
C14 Ir1 C34 131.2(2)
N3 Ir1 C34 84.80(19)
O1 Ir1 C34 29.29(18)
O2 Ir1 C34 29.29(17)
C34 O1 Ir1 92.2(4)
C34 O2 Ir1 90.1(4)
C1 N1 C3 123.4(5)
C1 N1 C2 120.1(5)
C3 N1 C2 116.5(5)
C1 N2 C11 122.0(5)
C1 N2 C13 112.1(4)
C11 N2 C13 125.9(5)
C25 N3 C21 118.6(6)
C25 N3 Ir1 129.3(5)
C21 N3 Ir1 111.7(4)
N1 C1 N2 117.0(5)
N1 C1 Ir1 125.9(4)
N2 C1 Ir1 117.0(4)
C4 C3 N1 121.8(6)
C4 C3 C12 121.3(6)
N1 C3 C12 116.8(5)
C3 C4 C5 118.2(7)
C6 C5 C4 121.0(7)
C5 C6 C7 121.4(6)
C6 C7 C8 123.2(6)
C6 C7 C12 119.1(6)
C8 C7 C12 117.7(7)
C9 C8 C7 120.3(6)
C8 C9 C10 122.3(7)
C11 C10 C9 118.8(7)
C10 C11 C12 120.2(6)
C10 C11 N2 123.4(6)
C12 C11 N2 116.4(5)
C11 C12 C3 121.0(5)
C11 C12 C7 120.2(6)
C3 C12 C7 118.8(6)
C18 C13 C14 123.8(6)
C18 C13 N2 121.9(5)
C14 C13 N2 114.0(5)
C15 C14 C13 115.6(6)
C15 C14 Ir1 130.4(5)
C13 C14 Ir1 113.9(4)
C16 C15 C14 120.3(6)
C16 C15 C19 117.9(6)
C14 C15 C19 121.8(6)
C17 C16 C15 122.7(6)
C16 C17 C18 117.6(6)
C16 C17 C20 121.6(6)
C18 C17 C20 120.8(6)
C13 C18 C17 119.8(6)
N3 C21 C22 121.8(6)
N3 C21 C29 116.1(5)
C22 C21 C29 122.2(6)
C23 C22 C21 118.2(7)
C23 C22 C26 125.2(7)
C21 C22 C26 116.7(7)
C24 C23 C22 119.5(7)
C23 C24 C25 120.3(7)
N3 C25 C24 121.6(7)
C27 C26 C22 120.6(6)
C26 C27 C28 123.6(7)
C33 C28 C29 117.8(6)
C33 C28 C27 124.3(6)
C29 C28 C27 117.9(6)
C28 C29 C21 119.0(6)
C28 C29 C30 123.5(6)
C21 C29 C30 117.5(5)
C31 C30 C29 115.1(5)
C31 C30 Ir1 131.5(4)
C29 C30 Ir1 113.2(4)
C30 C31 C32 122.9(6)
C33 C32 C31 120.8(6)
C32 C33 C28 119.9(6)
O2 C34 O1 119.1(6)
O2 C34 C35 120.0(6)
O1 C34 C35 120.8(6)
O2 C34 Ir1 60.6(3)
O1 C34 Ir1 58.6(3)
C35 C34 Ir1 177.7(5)
C37A C36A C41A 120.0
C36A C37A C38A 120.0
C39A C38A C37A 120.0
C38A C39A C40A 120.0
C41A C40A C39A 120.0
C40A C41A C36A 120.0
C37B C36B C41B 120.0
C36B C37B C38B 120.0
C37B C38B C39B 120.0
C38B C39B C40B 120.0
C41B C40B C39B 120.0
C40B C41B C36B 120.0

loop_
_geom_bond_atom_site_label_1
_geom_bond_atom_site_label_2
_geom_bond_distance
Ir1 C1 1.963(5)
Ir1 C30 1.999(6)
Ir1 C14 2.007(6)
Ir1 N3 2.137(5)
Ir1 O1 2.231(4)
Ir1 O2 2.277(4)
Ir1 C34 2.613(7)
O1 C34 1.279(8)
O2 C34 1.278(7)
N1 C1 1.353(7)
N1 C3 1.411(7)
N1 C2 1.461(7)
N2 C1 1.377(7)
N2 C11 1.418(7)
N2 C13 1.449(7)
N3 C25 1.328(8)
N3 C21 1.371(8)
C3 C4 1.379(9)
C3 C12 1.415(9)
C4 C5 1.430(9)
C5 C6 1.363(11)
C6 C7 1.387(10)
C7 C8 1.419(10)
C7 C12 1.428(8)
C8 C9 1.343(11)
C9 C10 1.403(9)
C10 C11 1.382(8)
C11 C12 1.391(9)
C13 C18 1.377(8)
C13 C14 1.413(8)
C14 C15 1.408(8)
C15 C16 1.397(9)
C15 C19 1.512(9)
C16 C17 1.389(9)
C17 C18 1.395(9)
C17 C20 1.504(9)
C21 C22 1.410(8)
C21 C29 1.425(9)
C22 C23 1.382(11)
C22 C26 1.453(10)
C23 C24 1.361(11)
C24 C25 1.401(10)
C26 C27 1.337(11)
C27 C28 1.417(9)
C28 C33 1.395(10)
C28 C29 1.413(8)
C29 C30 1.431(8)
C30 C31 1.371(8)
C31 C32 1.403(8)
C32 C33 1.380(9)
C34 C35 1.496(9)
C36A C37A 1.3900
C36A C41A 1.3900
C37A C38A 1.3900
C38A C39A 1.3900
C39A C40A 1.3900
C40A C41A 1.3900
C36B C37B 1.3900
C36B C41B 1.3900
C37B C38B 1.3900
C38B C39B 1.3900
C39B C40B 1.3900
C40B C41B 1.3900
